data_7202177
loop_
_publ_author_name
'Imai, Yoshitane'
'Nagasaki, Keiko'
'Murata, Katuzo'
'Kawaguchi, Kakuhiro'
'Harada, Takunori'
'Nakano, Yoko'
'Sato, Tomohiro'
'Fujiki, Michiya'
'Kuroda, Reiko'
'Matsubara, Yoshio'

_publ_section_title
;
 Multiple molecular response columnar host system composed of
 rac-2-amino-1,2-diphenylethanol and 1-fluorenecarboxylic acid
;
_journal_issue 8
_journal_name_full CrystEngComm
_journal_page_first 951
_journal_paper_doi 10.1039/b806188m
_journal_volume 10
_journal_year 2008
_chemical_formula_sum 'C32 H35 N O4'
_chemical_formula_weight 497.61
_chemical_name_systematic
;
?
;
_space_group_IT_number 14
_symmetry_cell_setting monoclinic
_symmetry_space_group_name_Hall '-P 2yn'
_symmetry_space_group_name_H-M 'P 1 21/n 1'
_atom_sites_solution_hydrogens geom
_atom_sites_solution_primary direct
_atom_sites_solution_secondary difmap
_audit_creation_method SHELXL-97
_cell_angle_alpha 90.00
_cell_angle_beta 104.2010(10)
_cell_angle_gamma 90.00
_cell_formula_units_Z 4
_cell_length_a 16.4950(13)
_cell_length_b 6.2388(5)
_cell_length_c 26.400(2)
_cell_measurement_reflns_used 4610
_cell_measurement_temperature 120(2)
_cell_measurement_theta_max 27.93
_cell_measurement_theta_min 1.33
_cell_volume 2633.8(4)
_computing_cell_refinement 'Bruker SAINT'
_computing_data_collection 'Bruker SMART'
_computing_data_reduction 'Bruker SAINT'
_computing_structure_refinement 'SHELXL-97 (Sheldrick, 1997)'
_computing_structure_solution 'SHELXS-97 (Sheldrick, 1997)'
_diffrn_ambient_temperature 120(2)
_diffrn_measured_fraction_theta_full 0.946
_diffrn_measured_fraction_theta_max 0.946
_diffrn_measurement_device_type 'CCD area detector'
_diffrn_measurement_method '\w scans'
_diffrn_radiation_monochromator graphite
_diffrn_radiation_source 'fine-focus sealed tube'
_diffrn_radiation_type MoK\a
_diffrn_radiation_wavelength 0.71073
_diffrn_reflns_av_R_equivalents 0.0306
_diffrn_reflns_av_sigmaI/netI 0.0413
_diffrn_reflns_limit_h_max 21
_diffrn_reflns_limit_h_min -21
_diffrn_reflns_limit_k_max 8
_diffrn_reflns_limit_k_min -8
_diffrn_reflns_limit_l_max 34
_diffrn_reflns_limit_l_min -27
_diffrn_reflns_number 15731
_diffrn_reflns_theta_full 27.93
_diffrn_reflns_theta_max 27.93
_diffrn_reflns_theta_min 1.33
_exptl_absorpt_coefficient_mu 0.082
_exptl_absorpt_correction_T_max 0.9919
_exptl_absorpt_correction_T_min 0.9602
_exptl_absorpt_correction_type empirical
_exptl_absorpt_process_details 'Bruker SADABS'
_exptl_crystal_colour colorless
_exptl_crystal_density_diffrn 1.255
_exptl_crystal_density_method 'not measured'
_exptl_crystal_description needle
_exptl_crystal_F_000 1064
_exptl_crystal_size_max 0.50
_exptl_crystal_size_mid 0.20
_exptl_crystal_size_min 0.10
_refine_diff_density_max 0.694
_refine_diff_density_min -0.560
_refine_diff_density_rms 0.058
_refine_ls_extinction_method none
_refine_ls_goodness_of_fit_ref 1.015
_refine_ls_hydrogen_treatment constr
_refine_ls_matrix_type full
_refine_ls_number_parameters 338
_refine_ls_number_reflns 5973
_refine_ls_number_restraints 0
_refine_ls_restrained_S_all 1.015
_refine_ls_R_factor_all 0.0885
_refine_ls_R_factor_gt 0.0692
_refine_ls_shift/su_max 0.003
_refine_ls_shift/su_mean 0.000
_refine_ls_structure_factor_coef Fsqd
_refine_ls_weighting_details 'calc w=1/[\s^2^(Fo^2^)+(0.0493P)^2^+3.8395P] where P=(Fo^2^+2Fc^2^)/3'
_refine_ls_weighting_scheme calc
_refine_ls_wR_factor_gt 0.1487
_refine_ls_wR_factor_ref 0.1606
_reflns_number_gt 4610
_reflns_number_total 5973
_reflns_threshold_expression >2sigma(I)
_cod_data_source_file b806188m.txt
_cod_data_source_block imai82_3
_cod_depositor_comments
;
The following automatic conversions were performed:
'_symmetry_cell_setting' value 'Monoclinic' changed to 'monoclinic'
according to '/home/saulius/struct/CIF-dictionaries/cif_core.dic'
dictionary named 'cif_core.dic' version 2.4.1 from 2010-06-29.

Automatic conversion script
Id: cif_fix_enum 1527 2010-12-29 10:47:43Z saulius 
;
_cod_original_sg_symbol_H-M P2(1)/n
_cod_database_code 7202177

loop_
_symmetry_equiv_pos_as_xyz
'x, y, z'
'-x+1/2, y+1/2, -z+1/2'
'-x, -y, -z'
'x-1/2, -y-1/2, z-1/2'

loop_
_atom_site_label
_atom_site_type_symbol
_atom_site_fract_x
_atom_site_fract_y
_atom_site_fract_z
_atom_site_U_iso_or_equiv
_atom_site_adp_type
_atom_site_occupancy
_atom_site_symmetry_multiplicity
_atom_site_calc_flag
_atom_site_refinement_flags
_atom_site_disorder_assembly
_atom_site_disorder_group
C1 C 0.91613(19) -0.3522(7) 0.0153(2) 0.104(2) Uani 1 1 d . . .
H1 H 0.9720 -0.3894 0.0153 0.125 Uiso 1 1 calc R . .
C2 C 0.85039(19) -0.4784(7) -0.0107(2) 0.0978(19) Uani 1 1 d . . .
H2 H 0.8612 -0.6026 -0.0288 0.117 Uiso 1 1 calc R . .
C3 C 0.76939(16) -0.4266(5) -0.01068(12) 0.0432(7) Uani 1 1 d . . .
H3 H 0.7249 -0.5175 -0.0279 0.052 Uiso 1 1 calc R . .
C4 C 0.75211(13) -0.2432(3) 0.01416(8) 0.0205(4) Uani 1 1 d . . .
C5 C 0.81890(13) -0.1154(3) 0.04047(8) 0.0201(4) Uani 1 1 d . . .
C6 C 0.90027(15) -0.1736(4) 0.04089(11) 0.0368(6) Uani 1 1 d . . .
C7 C 1.04404(18) -0.0042(6) 0.08325(17) 0.0725(13) Uani 1 1 d . . .
H7 H 1.0758 -0.1116 0.0714 0.087 Uiso 1 1 calc R . .
C8 C 1.08363(16) 0.1661(5) 0.11251(13) 0.0497(8) Uani 1 1 d . . .
H8 H 1.1429 0.1756 0.1208 0.060 Uiso 1 1 calc R . .
C9 C 1.03869(15) 0.3199(4) 0.12950(9) 0.0341(6) Uani 1 1 d . . .
H9 H 1.0666 0.4364 0.1496 0.041 Uiso 1 1 calc R . .
C10 C 0.95260(17) 0.3079(5) 0.11774(12) 0.0488(8) Uani 1 1 d . . .
H10 H 0.9212 0.4170 0.1294 0.059 Uiso 1 1 calc R . .
C11 C 0.91217(14) 0.1375(4) 0.08906(9) 0.0285(5) Uani 1 1 d . . .
C12 C 0.95806(14) -0.0167(4) 0.07145(10) 0.0305(5) Uani 1 1 d . . .
C13 C 0.81998(15) 0.0869(5) 0.07112(12) 0.0404(7) Uani 1 1 d . . .
H13A H 0.7951 0.0642 0.1012 0.049 Uiso 1 1 calc R . .
H13B H 0.7893 0.2032 0.0489 0.049 Uiso 1 1 calc R . .
C14 C 0.66260(13) -0.1839(4) 0.00984(8) 0.0205(4) Uani 1 1 d . . .
O15 O 0.64494(10) 0.0130(3) 0.00558(6) 0.0280(4) Uani 1 1 d . . .
O16 O 0.61041(9) -0.3303(3) 0.00848(6) 0.0270(4) Uani 1 1 d . . .
C21 C 0.49494(12) 0.3418(4) 0.17765(8) 0.0203(4) Uani 1 1 d . . .
C22 C 0.47277(13) 0.1444(4) 0.19381(9) 0.0232(5) Uani 1 1 d . . .
H22 H 0.4548 0.0337 0.1689 0.028 Uiso 1 1 calc R . .
C23 C 0.47642(14) 0.1061(4) 0.24602(9) 0.0267(5) Uani 1 1 d . . .
H23 H 0.4612 -0.0303 0.2568 0.032 Uiso 1 1 calc R . .
C24 C 0.50216(14) 0.2667(4) 0.28236(9) 0.0291(5) Uani 1 1 d . . .
H24 H 0.5046 0.2413 0.3182 0.035 Uiso 1 1 calc R . .
C25 C 0.52436(15) 0.4640(4) 0.26656(9) 0.0318(5) Uani 1 1 d . . .
H25 H 0.5421 0.5746 0.2916 0.038 Uiso 1 1 calc R . .
C26 C 0.52090(14) 0.5020(4) 0.21439(9) 0.0274(5) Uani 1 1 d . . .
H26 H 0.5364 0.6384 0.2038 0.033 Uiso 1 1 calc R . .
C27 C 0.49135(13) 0.3791(4) 0.12046(8) 0.0211(4) Uani 1 1 d . . .
H27 H 0.4353 0.3317 0.0993 0.025 Uiso 1 1 calc R . .
O28 O 0.50329(10) 0.5955(3) 0.10833(6) 0.0271(4) Uani 1 1 d . . .
H28 H 0.4577 0.6615 0.1036 0.041 Uiso 1 1 calc R . .
C29 C 0.64668(13) 0.2876(4) 0.13657(8) 0.0211(4) Uani 1 1 d . . .
C30 C 0.68581(14) 0.1314(4) 0.17156(9) 0.0283(5) Uani 1 1 d . . .
H30 H 0.6584 -0.0012 0.1735 0.034 Uiso 1 1 calc R . .
C31 C 0.76482(14) 0.1677(5) 0.20378(9) 0.0340(6) Uani 1 1 d . . .
H31 H 0.7911 0.0604 0.2278 0.041 Uiso 1 1 calc R . .
C32 C 0.80494(14) 0.3589(4) 0.20100(9) 0.0307(5) Uani 1 1 d . . .
H32 H 0.8590 0.3835 0.2231 0.037 Uiso 1 1 calc R . .
C33 C 0.76691(14) 0.5153(4) 0.16623(9) 0.0284(5) Uani 1 1 d . . .
H33 H 0.7949 0.6470 0.1643 0.034 Uiso 1 1 calc R . .
C34 C 0.68786(13) 0.4801(4) 0.13409(9) 0.0240(5) Uani 1 1 d . . .
H34 H 0.6618 0.5881 0.1103 0.029 Uiso 1 1 calc R . .
C35 C 0.55918(13) 0.2463(4) 0.10371(8) 0.0207(4) Uani 1 1 d . . .
H35 H 0.5463 0.0912 0.1073 0.025 Uiso 1 1 calc R . .
N36 N 0.55357(10) 0.2895(3) 0.04742(7) 0.0197(4) Uani 1 1 d . . .
H36A H 0.5758 0.4207 0.0440 0.030 Uiso 1 1 calc R . .
H36B H 0.4990 0.2869 0.0293 0.030 Uiso 1 1 calc R . .
H36C H 0.5825 0.1872 0.0346 0.030 Uiso 1 1 calc R . .
O41 O 0.35761(10) 0.8207(3) 0.08931(6) 0.0301(4) Uani 1 1 d . . .
H41 H 0.3541 0.8710 0.0593 0.045 Uiso 1 1 calc R . .
C41 C 0.29015(14) 0.8998(4) 0.10891(9) 0.0283(5) Uani 1 1 d . . .
H41A H 0.2366 0.8752 0.0828 0.034 Uiso 1 1 calc R . .
H41B H 0.2968 1.0561 0.1150 0.034 Uiso 1 1 calc R . .
C42 C 0.28817(16) 0.7884(4) 0.15928(10) 0.0338(6) Uani 1 1 d . . .
H42A H 0.3429 0.8094 0.1845 0.041 Uiso 1 1 calc R . .
H42B H 0.2450 0.8575 0.1740 0.041 Uiso 1 1 calc R . .
C43 C 0.27018(17) 0.5521(4) 0.15388(11) 0.0385(6) Uani 1 1 d . . .
H43A H 0.3134 0.4815 0.1395 0.046 Uiso 1 1 calc R . .
H43B H 0.2154 0.5297 0.1288 0.046 Uiso 1 1 calc R . .
C44 C 0.26874(19) 0.4484(5) 0.20599(12) 0.0462(7) Uani 1 1 d . . .
H44A H 0.3234 0.4666 0.2306 0.069 Uiso 1 1 calc R . .
H44B H 0.2564 0.2952 0.2007 0.069 Uiso 1 1 calc R . .
H44C H 0.2255 0.5167 0.2202 0.069 Uiso 1 1 calc R . .

loop_
_atom_site_aniso_label
_atom_site_aniso_U_11
_atom_site_aniso_U_22
_atom_site_aniso_U_33
_atom_site_aniso_U_23
_atom_site_aniso_U_13
_atom_site_aniso_U_12
C1 0.0192(14) 0.086(3) 0.203(5) -0.101(3) 0.018(2) -0.0025(16)
C2 0.0293(16) 0.080(3) 0.181(5) -0.098(3) 0.020(2) -0.0037(17)
C3 0.0259(13) 0.0374(15) 0.0630(19) -0.0246(14) 0.0047(12) -0.0030(11)
C4 0.0230(10) 0.0196(11) 0.0184(10) 0.0016(8) 0.0039(8) 0.0003(8)
C5 0.0219(10) 0.0207(11) 0.0183(10) 0.0027(8) 0.0060(8) 0.0004(8)
C6 0.0200(11) 0.0309(14) 0.0562(17) -0.0140(12) 0.0031(11) 0.0009(10)
C7 0.0210(13) 0.049(2) 0.139(4) -0.047(2) 0.0027(17) 0.0014(13)
C8 0.0185(12) 0.0454(17) 0.077(2) -0.0117(16) -0.0036(13) -0.0032(12)
C9 0.0314(13) 0.0442(16) 0.0276(12) -0.0085(11) 0.0092(10) -0.0163(11)
C10 0.0359(15) 0.0534(19) 0.065(2) -0.0359(16) 0.0282(14) -0.0175(13)
C11 0.0243(11) 0.0336(13) 0.0308(12) -0.0087(10) 0.0126(9) -0.0084(10)
C12 0.0229(11) 0.0268(13) 0.0388(13) -0.0048(10) 0.0020(10) -0.0002(10)
C13 0.0250(12) 0.0395(15) 0.0608(18) -0.0273(13) 0.0180(12) -0.0109(11)
C14 0.0212(10) 0.0245(11) 0.0152(10) 0.0012(8) 0.0032(8) 0.0001(9)
O15 0.0237(8) 0.0253(9) 0.0358(9) 0.0012(7) 0.0090(7) 0.0039(7)
O16 0.0203(8) 0.0298(9) 0.0282(8) 0.0056(7) 0.0007(6) -0.0060(7)
C21 0.0129(9) 0.0238(11) 0.0231(11) 0.0006(8) 0.0022(8) 0.0022(8)
C22 0.0223(11) 0.0229(11) 0.0242(11) -0.0038(9) 0.0052(8) -0.0020(9)
C23 0.0264(11) 0.0264(12) 0.0274(12) 0.0030(9) 0.0069(9) -0.0017(9)
C24 0.0266(12) 0.0386(14) 0.0204(11) -0.0004(10) 0.0028(9) 0.0024(10)
C25 0.0333(13) 0.0310(13) 0.0277(12) -0.0095(10) 0.0013(10) -0.0028(10)
C26 0.0266(12) 0.0226(12) 0.0319(12) -0.0012(9) 0.0048(9) -0.0032(9)
C27 0.0152(10) 0.0229(11) 0.0245(11) 0.0024(9) 0.0036(8) 0.0014(8)
O28 0.0240(8) 0.0239(8) 0.0349(9) 0.0077(7) 0.0102(7) 0.0066(7)
C29 0.0174(10) 0.0261(12) 0.0196(10) -0.0003(8) 0.0045(8) 0.0038(8)
C30 0.0219(11) 0.0331(13) 0.0299(12) 0.0090(10) 0.0065(9) 0.0031(10)
C31 0.0227(11) 0.0482(16) 0.0288(12) 0.0141(11) 0.0019(9) 0.0066(11)
C32 0.0171(10) 0.0482(16) 0.0248(12) -0.0013(11) 0.0010(9) 0.0017(10)
C33 0.0224(11) 0.0328(13) 0.0289(12) -0.0042(10) 0.0044(9) -0.0022(10)
C34 0.0223(11) 0.0246(12) 0.0238(11) 0.0010(9) 0.0035(8) 0.0028(9)
C35 0.0190(10) 0.0205(11) 0.0216(10) 0.0035(8) 0.0031(8) 0.0018(8)
N36 0.0164(8) 0.0203(9) 0.0214(9) 0.0013(7) 0.0027(7) 0.0010(7)
O41 0.0291(9) 0.0305(9) 0.0308(9) 0.0036(7) 0.0079(7) 0.0096(7)
C41 0.0251(11) 0.0272(12) 0.0324(12) -0.0023(10) 0.0066(9) 0.0011(10)
C42 0.0326(13) 0.0343(14) 0.0344(13) -0.0035(11) 0.0078(10) -0.0047(11)
C43 0.0379(14) 0.0350(15) 0.0452(16) -0.0031(12) 0.0153(12) -0.0053(12)
C44 0.0447(16) 0.0417(17) 0.0519(18) 0.0097(14) 0.0115(13) -0.0092(13)

loop_
_atom_type_symbol
_atom_type_description
_atom_type_scat_dispersion_real
_atom_type_scat_dispersion_imag
_atom_type_scat_source
C C 0.0033 0.0016 'International Tables Vol C Tables 4.2.6.8 and 6.1.1.4'
H H 0.0000 0.0000 'International Tables Vol C Tables 4.2.6.8 and 6.1.1.4'
N N 0.0061 0.0033 'International Tables Vol C Tables 4.2.6.8 and 6.1.1.4'
O O 0.0106 0.0060 'International Tables Vol C Tables 4.2.6.8 and 6.1.1.4'

loop_
_geom_angle_atom_site_label_1
_geom_angle_atom_site_label_2
_geom_angle_atom_site_label_3
_geom_angle
_geom_angle_site_symmetry_1
_geom_angle_site_symmetry_3
_geom_angle_publ_flag
C6 C1 C2 119.4(3) . . ?
C3 C2 C1 120.8(3) . . ?
C2 C3 C4 120.5(2) . . ?
C3 C4 C5 118.6(2) . . ?
C3 C4 C14 118.8(2) . . ?
C5 C4 C14 122.55(19) . . ?
C6 C5 C4 119.8(2) . . ?
C6 C5 C13 109.5(2) . . ?
C4 C5 C13 130.7(2) . . ?
C1 C6 C5 120.9(2) . . ?
C1 C6 C12 130.0(2) . . ?
C5 C6 C12 109.1(2) . . ?
C12 C7 C8 119.3(3) . . ?
C9 C8 C7 120.6(2) . . ?
C8 C9 C10 120.3(2) . . ?
C11 C10 C9 119.9(3) . . ?
C12 C11 C10 119.6(2) . . ?
C12 C11 C13 110.1(2) . . ?
C10 C11 C13 130.3(2) . . ?
C11 C12 C7 120.4(2) . . ?
C11 C12 C6 108.5(2) . . ?
C7 C12 C6 131.2(2) . . ?
C5 C13 C11 102.90(19) . . ?
O16 C14 O15 124.5(2) . . ?
O16 C14 C4 118.71(19) . . ?
O15 C14 C4 116.68(19) . . ?
C22 C21 C26 119.1(2) . . ?
C22 C21 C27 119.74(19) . . ?
C26 C21 C27 121.1(2) . . ?
C21 C22 C23 120.7(2) . . ?
C24 C23 C22 119.8(2) . . ?
C25 C24 C23 119.8(2) . . ?
C24 C25 C26 120.3(2) . . ?
C25 C26 C21 120.2(2) . . ?
O28 C27 C21 113.54(18) . . ?
O28 C27 C35 107.30(17) . . ?
C21 C27 C35 110.48(17) . . ?
C30 C29 C34 119.0(2) . . ?
C30 C29 C35 119.0(2) . . ?
C34 C29 C35 121.96(19) . . ?
C29 C30 C31 120.4(2) . . ?
C32 C31 C30 120.0(2) . . ?
C31 C32 C33 120.2(2) . . ?
C32 C33 C34 120.0(2) . . ?
C33 C34 C29 120.3(2) . . ?
N36 C35 C29 110.98(17) . . ?
N36 C35 C27 108.47(16) . . ?
C29 C35 C27 113.65(18) . . ?
O41 C41 C42 110.4(2) . . ?
C43 C42 C41 114.5(2) . . ?
C42 C43 C44 112.1(2) . . ?

loop_
_geom_bond_atom_site_label_1
_geom_bond_atom_site_label_2
_geom_bond_distance
_geom_bond_site_symmetry_2
_geom_bond_publ_flag
C1 C6 1.362(4) . ?
C1 C2 1.378(4) . ?
C2 C3 1.375(4) . ?
C3 C4 1.383(3) . ?
C4 C5 1.399(3) . ?
C4 C14 1.499(3) . ?
C5 C6 1.388(3) . ?
C5 C13 1.497(3) . ?
C6 C12 1.463(3) . ?
C7 C12 1.378(4) . ?
C7 C8 1.380(4) . ?
C8 C9 1.354(4) . ?
C9 C10 1.379(4) . ?
C10 C11 1.379(3) . ?
C11 C12 1.374(3) . ?
C11 C13 1.511(3) . ?
C14 O16 1.250(3) . ?
C14 O15 1.261(3) . ?
C21 C22 1.382(3) . ?
C21 C26 1.385(3) . ?
C21 C27 1.514(3) . ?
C22 C23 1.386(3) . ?
C23 C24 1.380(3) . ?
C24 C25 1.378(4) . ?
C25 C26 1.385(3) . ?
C27 O28 1.412(3) . ?
C27 C35 1.542(3) . ?
C29 C30 1.388(3) . ?
C29 C34 1.389(3) . ?
C29 C35 1.513(3) . ?
C30 C31 1.389(3) . ?
C31 C32 1.375(4) . ?
C32 C33 1.380(3) . ?
C33 C34 1.388(3) . ?
C35 N36 1.491(3) . ?
O41 C41 1.425(3) . ?
C41 C42 1.508(3) . ?
C42 C43 1.504(4) . ?
C43 C44 1.526(4) . ?
